data_2107011
loop_
_publ_author_name
'Jumas, J.C.'
'Olivier-Fourcade, J.'
'Philippot, E.'
'Maurin, M.'

_publ_section_title
;
 Sur le systeme Sn S - Sb2 S3: Etude structurale de Sn4 Sb6 S13
;
_journal_name_full 'Acta Crystallographica B (24,1968-38,1982)'
_journal_page_first 2940
_journal_page_last 2945
_journal_volume 36
_journal_year 1980
_chemical_formula_sum 'S13 Sb6 Sn4'
_chemical_name_systematic 'Sn4 Sb6 S13'
_space_group_crystal_system monoclinic
_space_group_IT_number 12
_space_group_name_Hall '-I 2y'
_space_group_name_H-M_alt 'I 1 2/m 1'
_cell_angle_alpha 90
_cell_angle_beta 94.05
_cell_angle_gamma 90
_cell_formula_units_Z 4
_cell_length_a 24.31
_cell_length_b 3.915
_cell_length_c 23.49
_cell_volume 2230.046
_citation_journal_id_ASTM ACBCAR
_cod_data_source_file Jumas_ACBCAR_1980_1253.cif
_cod_data_source_block S13Sb6Sn4
_cod_depositor_comments
;
 Updating space group information.

 Antanas Vaitkus,
 2018-07-22
;
_cod_database_code 2107011

loop_
_space_group_symop_id
_space_group_symop_operation_xyz
1 x,y,z
2 -x,y,-z
3 -x,-y,-z
4 x,-y,z
5 x+1/2,y+1/2,z+1/2
6 -x+1/2,y+1/2,-z+1/2
7 -x+1/2,-y+1/2,-z+1/2
8 x+1/2,-y+1/2,z+1/2

loop_
_atom_site_label
_atom_site_type_symbol
_atom_site_fract_x
_atom_site_fract_y
_atom_site_fract_z
_atom_site_occupancy
_atom_site_U_iso_or_equiv
S9 S-2 0.0501 0 0.6382 1 0.0
S5 S-2 0.3125 0 0.2614 1 0.0
Sb6 Sb+3 0.1582 0 0.6853 1 0.0
S11 S-2 0.2121 0 0.9684 1 0.0
Sb5 Sb+3 0.0205 0 0.7775 1 0.0
Sb4 Sb+3 0.1708 0.5 0.8418 1 0.0
S8 S-2 0.077 0 0.8764 1 0.0
S7 S-2 0.4584 0 0.3268 1 0.0
S1 S-2 0.0653 0 0.047 1 0.0
Sb3 Sb+3 0.8705 0 0.862 1 0.0
S10 S-2 0.3884 0 0.7488 1 0.0
Sn2 Sn+2 0.8508 0.5 0.0084 1 0.0
Sb1 Sb+3 0.0121 0.5 0.9226 1 0.0
S4 S-2 0.3232 0 0.092 1 0.0
Sn4 Sn+2 0.9451 0.5 0.4361 1 0.0
Sn3 Sn+2 0.9229 0.5 0.6202 1 0.0
Sb2 Sb+3 0.8205 0 0.5049 1 0.0
S12 S-2 0.2285 0 0.8043 1 0.0
Sn1 Sn+2 0.8003 0 0.6919 1 0.0
S13 S-2 0.3451 0 0.9218 1 0.0
S3 S-2 0.0927 0 0.3062 1 0.0
S2 S-2 0.0752 0 0.4726 1 0.0
S6 S-2 0.3126 0 0.408 1 0.0
